data_7058438
loop_
_publ_author_name
'Wang, Yongsong'
'Zhang, Congcong'
'Zi, Guofu'
'Ding, Wanjian'
'Walter, Marc D.'

_publ_section_title
;
 Preparation of a potassium chloride bridged thorium phosphinidiide
 complex and its reactivity towards small organic molecules
;
_journal_issue 24
_journal_name_full 'New Journal of Chemistry'
_journal_page_first 9527
_journal_paper_doi 10.1039/C9NJ02269D
_journal_volume 43
_journal_year 2019
_chemical_formula_moiety 'C42 H65 Cl K P S2 Th, C3 H3'
_chemical_formula_sum 'C45 H68 Cl K P S2 Th'
_chemical_formula_weight 1010.67
_space_group_crystal_system monoclinic
_space_group_IT_number 14
_space_group_name_Hall '-P 2yn'
_space_group_name_H-M_alt 'P 1 21/n 1'
_symmetry_space_group_name_Hall '-P 2yn'
_symmetry_space_group_name_H-M 'P 1 21/n 1'
_atom_sites_solution_hydrogens geom
_audit_creation_date 2018-03-07
_audit_creation_method
;
Olex2 1.2
(compiled 2017.03.28 svn.r3405 for OlexSys, GUI svn.r5337)
;
_audit_update_record
;
2019-03-21 deposited with the CCDC.    2019-05-15 downloaded from the CCDC.
;
_cell_angle_alpha 90
_cell_angle_beta 100.605(5)
_cell_angle_gamma 90
_cell_formula_units_Z 4
_cell_length_a 12.0344(6)
_cell_length_b 14.3610(8)
_cell_length_c 27.3883(16)
_cell_measurement_reflns_used 3484
_cell_measurement_temperature 100.01(10)
_cell_measurement_theta_max 69.6300
_cell_measurement_theta_min 4.3720
_cell_volume 4652.6(4)
_computing_cell_refinement 'CrysAlisPro 1.171.39.32a (Rigaku OD, 2017)'
_computing_data_collection 'CrysAlisPro 1.171.39.32a (Rigaku OD, 2017)'
_computing_data_reduction 'CrysAlisPro 1.171.39.32a (Rigaku OD, 2017)'
_computing_molecular_graphics 'Olex2 (Dolomanov et al., 2009)'
_computing_publication_material 'Olex2 (Dolomanov et al., 2009)'
_computing_structure_refinement 'ShelXL (Sheldrick, 2015)'
_diffrn_ambient_environment N~2~
_diffrn_ambient_temperature 100.01(10)
_diffrn_detector 'CCD plate'
_diffrn_detector_area_resol_mean 5.3127
_diffrn_detector_type AtlasS2
_diffrn_measured_fraction_theta_full 0.998
_diffrn_measured_fraction_theta_max 0.971
_diffrn_measurement_details
;
List of Runs (angles in degrees, time in seconds):

  # Type    Start    End  Width  t~exp~   \w     \q     \k     \f   Frames
#--------------------------------------------------------------------------
  1  \w    -64.00  35.00   1.00    5.00    --  -39.74  37.00 -60.00   99
  2  \w    -73.00 -16.00   1.00    5.00    --  -39.74 -37.00  60.00   57
  3  \w     95.00 129.00   1.00    5.00    --   39.74 178.00 -30.00   34
  4  \w     55.00 127.00   1.00    5.00    --   39.74-178.00 120.00   72
  5  \w     34.00  65.00   1.00   20.00    --  107.19-125.00 -90.00   31
  6  \w     95.00 121.00   1.00   20.00    --  107.19-125.00 -90.00   26
  7  \w     81.00 171.00   1.00   20.00    --  107.19  61.00  90.00   90
  8  \w    101.00 134.00   1.00   20.00    --  107.19 125.00  30.00   33
  9  \w    153.00 178.00   1.00   20.00    --  107.19 125.00  30.00   25
 10  \w    123.00 169.00   1.00   20.00    --  107.19 125.00-180.00   46
 11  \w     35.00 135.00   1.00   20.00    --  107.19 -61.00 -60.00  100
 12  \w     54.00 175.00   1.00   20.00    --  107.19   0.00  60.00  121
;
_diffrn_measurement_device 'four-circle diffractometer'
_diffrn_measurement_device_type 'SuperNova, Dual, Cu at home/near, AtlasS2'
_diffrn_measurement_method '\w scans'
_diffrn_orient_matrix_type 'CrysAlisPro convention (1999,Acta A55,543-557)'
_diffrn_orient_matrix_UB_11 -0.0075732000
_diffrn_orient_matrix_UB_12 0.0876116000
_diffrn_orient_matrix_UB_13 -0.0329144000
_diffrn_orient_matrix_UB_21 0.1113167000
_diffrn_orient_matrix_UB_22 0.0364392000
_diffrn_orient_matrix_UB_23 0.0311544000
_diffrn_orient_matrix_UB_31 0.0672116000
_diffrn_orient_matrix_UB_32 -0.0503229000
_diffrn_orient_matrix_UB_33 -0.0348296000
_diffrn_radiation_monochromator mirror
_diffrn_radiation_probe x-ray
_diffrn_radiation_type CuK\a
_diffrn_radiation_wavelength 1.54184
_diffrn_reflns_av_R_equivalents 0.0759
_diffrn_reflns_av_unetI/netI 0.1118
_diffrn_reflns_Laue_measured_fraction_full 0.998
_diffrn_reflns_Laue_measured_fraction_max 0.971
_diffrn_reflns_limit_h_max 14
_diffrn_reflns_limit_h_min -14
_diffrn_reflns_limit_k_max 12
_diffrn_reflns_limit_k_min -17
_diffrn_reflns_limit_l_max 28
_diffrn_reflns_limit_l_min -33
_diffrn_reflns_number 19129
_diffrn_reflns_point_group_measured_fraction_full 0.998
_diffrn_reflns_point_group_measured_fraction_max 0.971
_diffrn_reflns_theta_full 67.684
_diffrn_reflns_theta_max 73.232
_diffrn_reflns_theta_min 3.488
_diffrn_source 'micro-focus sealed X-ray tube'
_diffrn_source_type 'SuperNova (Cu) X-ray Source'
_exptl_absorpt_coefficient_mu 13.029
_exptl_absorpt_correction_T_max 1.00000
_exptl_absorpt_correction_T_min 0.81293
_exptl_absorpt_correction_type multi-scan
_exptl_absorpt_process_details
;
CrysAlisPro 1.171.39.32a (Rigaku Oxford Diffraction, 2017)
Empirical absorption correction using spherical harmonics,
 implemented in SCALE3 ABSPACK scaling algorithm.
;
_exptl_crystal_colour colourless
_exptl_crystal_colour_primary colourless
_exptl_crystal_density_diffrn 1.443
_exptl_crystal_description block
_exptl_crystal_F_000 2044
_exptl_crystal_size_max 0.1
_exptl_crystal_size_mid 0.05
_exptl_crystal_size_min 0.05
_refine_diff_density_max 1.492
_refine_diff_density_min -2.730
_refine_diff_density_rms 0.153
_refine_ls_extinction_method none
_refine_ls_goodness_of_fit_ref 1.043
_refine_ls_hydrogen_treatment constr
_refine_ls_matrix_type full
_refine_ls_number_parameters 478
_refine_ls_number_reflns 9071
_refine_ls_number_restraints 0
_refine_ls_restrained_S_all 1.043
_refine_ls_R_factor_all 0.0973
_refine_ls_R_factor_gt 0.0635
_refine_ls_shift/su_max 0.001
_refine_ls_shift/su_mean 0.000
_refine_ls_structure_factor_coef Fsqd
_refine_ls_weighting_details 'w=1/[\s^2^(Fo^2^)+(0.0317P)^2^+4.8478P] where P=(Fo^2^+2Fc^2^)/3'
_refine_ls_weighting_scheme calc
_refine_ls_wR_factor_gt 0.1249
_refine_ls_wR_factor_ref 0.1435
_reflns_Friedel_coverage 0.000
_reflns_number_gt 6330
_reflns_number_total 9071
_reflns_threshold_expression 'I > 2\s(I)'
_cod_data_source_file c9nj02269d2.cif
_cod_data_source_block compound12
_cod_depositor_comments 'Adding full bibliography for 7058431--7058443.cif.'
_cod_database_code 7058438
_shelx_shelxl_version_number 2014/7
_chemical_oxdiff_formula C1H1S1P1Th1
_shelx_space_group_comment
;
The symmetry employed for this shelxl refinement is uniquely defined
by the following loop, which should always be used as a source of
symmetry information in preference to the above space-group names.
They are only intended as comments.
;
_reflns_odcompleteness_completeness 99.91
_reflns_odcompleteness_iscentric 1
_reflns_odcompleteness_theta 66.97
_olex2_refinement_description
;
1. Fixed Uiso
 At 1.2 times of:
  All C(H) groups
 At 1.5 times of:
  All C(H,H,H) groups
2.a Ternary CH refined with riding coordinates:
 C34(H34), C37(H37), C40(H40)
2.b Aromatic/amide H refined with riding coordinates:
 C2(H2), C4(H4), C5(H5), C15(H15), C17(H17), C18(H18), C30(H30), C32(H32),
 C43(H43), C44(H44), C45(H45)
2.c Idealised Me refined as rotating group:
 C7(H7A,H7B,H7C), C8(H8A,H8B,H8C), C9(H9A,H9B,H9C), C11(H11A,H11B,H11C),
 C12(H12A,H12B,H12C), C13(H13A,H13B,H13C), C20(H20A,H20B,H20C), C21(H21A,H21B,
 H21C), C22(H22A,H22B,H22C), C24(H24A,H24B,H24C), C25(H25A,H25B,H25C), C26(H26A,
 H26B,H26C), C35(H35A,H35B,H35C), C36(H36A,H36B,H36C), C38(H38A,H38B,H38C),
 C39(H39A,H39B,H39C), C41(H41A,H41B,H41C), C42(H42A,H42B,H42C)
;
_olex2_submission_special_instructions 'No special instructions were received'
_oxdiff_exptl_absorpt_empirical_details
;
Empirical correction (ABSPACK) includes:
- Absorption correction using spherical harmonics
- Frame scaling
;
_oxdiff_exptl_absorpt_empirical_full_max 1.236
_oxdiff_exptl_absorpt_empirical_full_min 0.738

loop_
_space_group_symop_operation_xyz
'x, y, z'
'-x+1/2, y+1/2, -z+1/2'
'-x, -y, -z'
'x-1/2, -y-1/2, z-1/2'

loop_
_atom_site_label
_atom_site_type_symbol
_atom_site_fract_x
_atom_site_fract_y
_atom_site_fract_z
_atom_site_U_iso_or_equiv
_atom_site_adp_type
_atom_site_occupancy
_atom_site_site_symmetry_order
_atom_site_calc_flag
_atom_site_refinement_flags_posn
C1 C 0.2667(9) 0.2917(9) 0.9189(4) 0.050(3) Uani 1 1 d .
C2 C 0.1819(9) 0.3489(8) 0.8911(4) 0.044(2) Uani 1 1 d .
H2 H 0.1506 0.4009 0.9037 0.053 Uiso 1 1 calc R
C3 C 0.1513(9) 0.3169(10) 0.8420(4) 0.053(3) Uani 1 1 d .
C4 C 0.2176(11) 0.2362(9) 0.8392(5) 0.062(4) Uani 1 1 d .
H4 H 0.2157 0.1985 0.8115 0.074 Uiso 1 1 calc R
C5 C 0.2871(11) 0.2232(9) 0.8862(5) 0.061(4) Uani 1 1 d .
H5 H 0.3394 0.1753 0.8941 0.074 Uiso 1 1 calc R
C6 C 0.3020(11) 0.2975(11) 0.9754(5) 0.063(4) Uani 1 1 d .
C7 C 0.1999(14) 0.2932(13) 0.9983(5) 0.092(5) Uani 1 1 d .
H7A H 0.1583 0.3504 0.9921 0.138 Uiso 1 1 calc GR
H7B H 0.2220 0.2843 1.0335 0.138 Uiso 1 1 calc GR
H7C H 0.1531 0.2422 0.9843 0.138 Uiso 1 1 calc GR
C8 C 0.3646(14) 0.2038(12) 0.9911(6) 0.092(5) Uani 1 1 d .
H8A H 0.3113 0.1533 0.9857 0.138 Uiso 1 1 calc GR
H8B H 0.3985 0.2064 1.0257 0.138 Uiso 1 1 calc GR
H8C H 0.4222 0.1940 0.9717 0.138 Uiso 1 1 calc GR
C9 C 0.3779(16) 0.3747(14) 0.9926(5) 0.111(7) Uani 1 1 d .
H9A H 0.4245 0.3875 0.9685 0.166 Uiso 1 1 calc GR
H9B H 0.4249 0.3583 1.0237 0.166 Uiso 1 1 calc GR
H9C H 0.3343 0.4289 0.9971 0.166 Uiso 1 1 calc GR
C10 C 0.0468(9) 0.3474(13) 0.8055(5) 0.071(5) Uani 1 1 d .
C11 C 0.0337(10) 0.4506(13) 0.8035(6) 0.088(6) Uani 1 1 d .
H11A H 0.0484 0.4753 0.8366 0.132 Uiso 1 1 calc GR
H11B H -0.0420 0.4662 0.7877 0.132 Uiso 1 1 calc GR
H11C H 0.0862 0.4768 0.7848 0.132 Uiso 1 1 calc GR
C12 C 0.0456(13) 0.3137(16) 0.7532(5) 0.112(8) Uani 1 1 d .
H12A H 0.1122 0.3354 0.7422 0.169 Uiso 1 1 calc GR
H12B H -0.0203 0.3375 0.7316 0.169 Uiso 1 1 calc GR
H12C H 0.0440 0.2469 0.7526 0.169 Uiso 1 1 calc GR
C13 C -0.0557(10) 0.3043(12) 0.8244(6) 0.079(5) Uani 1 1 d .
H13A H -0.0481 0.2378 0.8258 0.119 Uiso 1 1 calc GR
H13B H -0.1242 0.3207 0.8022 0.119 Uiso 1 1 calc GR
H13C H -0.0582 0.3279 0.8570 0.119 Uiso 1 1 calc GR
C14 C 0.5790(8) 0.2722(9) 0.8604(5) 0.052(3) Uani 1 1 d .
C15 C 0.5984(8) 0.3468(9) 0.8292(5) 0.049(3) Uani 1 1 d .
H15 H 0.6046 0.3406 0.7960 0.059 Uiso 1 1 calc R
C16 C 0.6067(8) 0.4304(8) 0.8551(4) 0.044(2) Uani 1 1 d .
C17 C 0.5908(9) 0.4121(8) 0.9038(4) 0.046(3) Uani 1 1 d .
H17 H 0.5911 0.4555 0.9290 0.056 Uiso 1 1 calc R
C18 C 0.5739(9) 0.3121(9) 0.9072(4) 0.054(3) Uani 1 1 d .
H18 H 0.5619 0.2800 0.9353 0.065 Uiso 1 1 calc R
C19 C 0.5901(11) 0.1692(8) 0.8503(5) 0.056(3) Uani 1 1 d .
C20 C 0.5889(12) 0.1117(10) 0.8968(5) 0.072(4) Uani 1 1 d .
H20A H 0.6569 0.1232 0.9204 0.108 Uiso 1 1 calc GR
H20B H 0.5845 0.0468 0.8883 0.108 Uiso 1 1 calc GR
H20C H 0.5246 0.1288 0.9110 0.108 Uiso 1 1 calc GR
C21 C 0.7029(11) 0.1534(11) 0.8345(6) 0.082(5) Uani 1 1 d .
H21A H 0.7024 0.1828 0.8029 0.123 Uiso 1 1 calc GR
H21B H 0.7155 0.0878 0.8316 0.123 Uiso 1 1 calc GR
H21C H 0.7622 0.1797 0.8588 0.123 Uiso 1 1 calc GR
C22 C 0.4948(10) 0.1347(9) 0.8084(5) 0.064(3) Uani 1 1 d .
H22A H 0.4232 0.1411 0.8188 0.096 Uiso 1 1 calc GR
H22B H 0.5073 0.0705 0.8014 0.096 Uiso 1 1 calc GR
H22C H 0.4946 0.1712 0.7790 0.096 Uiso 1 1 calc GR
C23 C 0.6567(9) 0.5228(9) 0.8383(4) 0.051(3) Uani 1 1 d .
C24 C 0.7806(9) 0.5261(11) 0.8669(5) 0.070(4) Uani 1 1 d .
H24A H 0.7809 0.5330 0.9018 0.105 Uiso 1 1 calc GR
H24B H 0.8190 0.5780 0.8554 0.105 Uiso 1 1 calc GR
H24C H 0.8185 0.4694 0.8612 0.105 Uiso 1 1 calc GR
C25 C 0.6541(10) 0.5250(10) 0.7829(5) 0.060(3) Uani 1 1 d .
H25A H 0.6914 0.4708 0.7733 0.091 Uiso 1 1 calc GR
H25B H 0.6921 0.5799 0.7745 0.091 Uiso 1 1 calc GR
H25C H 0.5770 0.5258 0.7656 0.091 Uiso 1 1 calc GR
C26 C 0.5959(9) 0.6074(8) 0.8529(4) 0.049(3) Uani 1 1 d .
H26A H 0.5208 0.6097 0.8335 0.074 Uiso 1 1 calc GR
H26B H 0.6363 0.6627 0.8469 0.074 Uiso 1 1 calc GR
H26C H 0.5918 0.6038 0.8875 0.074 Uiso 1 1 calc GR
C27 C 0.3425(9) 0.4396(8) 0.7275(4) 0.045(2) Uani 1 1 d .
C28 C 0.3564(10) 0.3772(8) 0.6315(4) 0.051(3) Uani 1 1 d .
C29 C 0.4587(11) 0.3319(9) 0.6278(4) 0.057(3) Uani 1 1 d .
C30 C 0.4555(11) 0.2585(9) 0.5936(5) 0.060(3) Uani 1 1 d .
H30 H 0.5231 0.2290 0.5912 0.072 Uiso 1 1 calc R
C31 C 0.3588(11) 0.2280(9) 0.5637(4) 0.054(3) Uani 1 1 d .
C32 C 0.2591(10) 0.2731(10) 0.5678(4) 0.055(3) Uani 1 1 d .
H32 H 0.1919 0.2537 0.5480 0.066 Uiso 1 1 calc R
C33 C 0.2564(11) 0.3465(9) 0.6008(4) 0.055(3) Uani 1 1 d .
C34 C 0.5722(13) 0.3606(12) 0.6583(6) 0.084(5) Uani 1 1 d .
H34 H 0.5568 0.4106 0.6805 0.101 Uiso 1 1 calc R
C35 C 0.6300(11) 0.2855(13) 0.6904(5) 0.084(5) Uani 1 1 d .
H35A H 0.5781 0.2580 0.7089 0.125 Uiso 1 1 calc GR
H35B H 0.6933 0.3110 0.7129 0.125 Uiso 1 1 calc GR
H35C H 0.6560 0.2388 0.6701 0.125 Uiso 1 1 calc GR
C36 C 0.649(2) 0.399(2) 0.6277(8) 0.24(2) Uani 1 1 d .
H36A H 0.6624 0.3540 0.6037 0.356 Uiso 1 1 calc GR
H36B H 0.7199 0.4153 0.6486 0.356 Uiso 1 1 calc GR
H36C H 0.6164 0.4542 0.6109 0.356 Uiso 1 1 calc GR
C37 C 0.3531(13) 0.1494(11) 0.5258(5) 0.071(4) Uani 1 1 d .
H37 H 0.2767 0.1231 0.5217 0.086 Uiso 1 1 calc R
C38 C 0.4332(13) 0.0729(10) 0.5454(5) 0.074(4) Uani 1 1 d .
H38A H 0.5095 0.0939 0.5470 0.111 Uiso 1 1 calc GR
H38B H 0.4193 0.0199 0.5238 0.111 Uiso 1 1 calc GR
H38C H 0.4222 0.0558 0.5781 0.111 Uiso 1 1 calc GR
C39 C 0.3671(12) 0.1859(12) 0.4762(5) 0.076(4) Uani 1 1 d .
H39A H 0.3064 0.2280 0.4639 0.114 Uiso 1 1 calc GR
H39B H 0.3659 0.1350 0.4534 0.114 Uiso 1 1 calc GR
H39C H 0.4379 0.2181 0.4793 0.114 Uiso 1 1 calc GR
C40 C 0.1426(12) 0.3919(10) 0.6020(5) 0.071(4) Uani 1 1 d .
H40 H 0.1562 0.4429 0.6261 0.085 Uiso 1 1 calc R
C41 C 0.0931(13) 0.4349(12) 0.5513(6) 0.091(5) Uani 1 1 d .
H41A H 0.1425 0.4830 0.5437 0.136 Uiso 1 1 calc GR
H41B H 0.0201 0.4609 0.5524 0.136 Uiso 1 1 calc GR
H41C H 0.0856 0.3875 0.5262 0.136 Uiso 1 1 calc GR
C42 C 0.0615(11) 0.3250(11) 0.6197(5) 0.070(4) Uani 1 1 d .
H42A H 0.0413 0.2767 0.5955 0.105 Uiso 1 1 calc GR
H42B H -0.0053 0.3580 0.6242 0.105 Uiso 1 1 calc GR
H42C H 0.0969 0.2979 0.6508 0.105 Uiso 1 1 calc GR
Cl1 Cl 0.3467(2) 0.54095(19) 0.89798(9) 0.0445(6) Uani 1 1 d .
K1 K 0.1899(3) 0.66692(19) 0.82979(9) 0.0637(7) Uani 1 1 d .
P1 P 0.3538(4) 0.4823(2) 0.67032(11) 0.0628(9) Uani 1 1 d .
S1 S 0.3318(2) 0.5205(2) 0.77496(9) 0.0458(6) Uani 1 1 d .
S2 S 0.3453(3) 0.3245(2) 0.74657(10) 0.0509(7) Uani 1 1 d .
Th1 Th 0.37642(3) 0.38023(3) 0.84783(2) 0.03833(10) Uani 1 1 d .
C43 C 0.473(2) 0.427(2) 0.4663(11) 0.163(13) Uani 1 1 d .
H43 H 0.4521 0.3779 0.4443 0.195 Uiso 1 1 calc R
C44 C 0.403(2) 0.454(2) 0.4988(12) 0.152(13) Uani 1 1 d .
H44 H 0.3351 0.4221 0.4977 0.182 Uiso 1 1 calc R
C45 C 0.428(2) 0.528(2) 0.5333(11) 0.141(11) Uani 1 1 d .
H45 H 0.3798 0.5447 0.5546 0.169 Uiso 1 1 calc R

loop_
_atom_site_aniso_label
_atom_site_aniso_U_11
_atom_site_aniso_U_22
_atom_site_aniso_U_33
_atom_site_aniso_U_23
_atom_site_aniso_U_13
_atom_site_aniso_U_12
C1 0.044(6) 0.051(7) 0.054(6) 0.005(5) 0.010(5) -0.006(5)
C2 0.047(6) 0.041(6) 0.050(6) -0.005(5) 0.020(5) -0.008(5)
C3 0.039(5) 0.071(9) 0.050(6) -0.013(6) 0.011(5) -0.014(6)
C4 0.065(8) 0.047(7) 0.082(9) -0.026(7) 0.036(7) -0.025(6)
C5 0.061(7) 0.038(6) 0.099(10) 0.003(7) 0.054(7) 0.007(6)
C6 0.060(7) 0.069(10) 0.065(8) 0.015(7) 0.023(6) 0.014(7)
C7 0.126(14) 0.082(13) 0.077(10) 0.008(9) 0.042(10) 0.030(11)
C8 0.116(13) 0.071(12) 0.083(11) 0.022(9) 0.003(9) 0.003(10)
C9 0.189(19) 0.101(14) 0.043(7) -0.007(9) 0.023(9) -0.072(15)
C10 0.033(5) 0.131(15) 0.051(7) -0.026(8) 0.011(5) -0.014(7)
C11 0.042(7) 0.129(17) 0.085(10) 0.055(11) -0.007(6) -0.011(9)
C12 0.064(9) 0.19(2) 0.075(10) -0.055(13) -0.004(7) -0.017(12)
C13 0.049(7) 0.085(12) 0.107(11) -0.031(9) 0.024(7) -0.025(8)
C14 0.025(5) 0.043(7) 0.087(9) 0.011(6) 0.007(5) -0.006(5)
C15 0.035(5) 0.045(6) 0.070(7) 0.000(6) 0.016(5) 0.001(5)
C16 0.026(5) 0.035(6) 0.069(7) 0.001(5) 0.001(4) -0.006(4)
C17 0.045(6) 0.037(6) 0.055(6) -0.007(5) 0.007(5) -0.005(5)
C18 0.050(6) 0.053(8) 0.056(7) 0.012(6) -0.002(5) 0.001(6)
C19 0.062(7) 0.032(6) 0.077(8) -0.002(6) 0.019(6) 0.008(5)
C20 0.088(9) 0.045(8) 0.090(10) 0.023(7) 0.032(8) 0.010(8)
C21 0.055(8) 0.058(9) 0.138(14) 0.010(9) 0.029(8) 0.011(7)
C22 0.076(8) 0.040(7) 0.076(8) -0.020(6) 0.017(6) 0.005(6)
C23 0.036(5) 0.046(7) 0.071(7) 0.000(6) 0.012(5) -0.018(5)
C24 0.038(6) 0.068(10) 0.102(11) -0.004(8) 0.007(6) -0.013(6)
C25 0.051(7) 0.059(8) 0.075(8) 0.002(7) 0.021(6) -0.004(6)
C26 0.046(5) 0.038(7) 0.066(7) 0.002(5) 0.016(5) -0.011(5)
C27 0.049(6) 0.030(5) 0.058(7) -0.008(5) 0.011(5) -0.005(5)
C28 0.086(8) 0.027(5) 0.040(5) 0.007(5) 0.010(5) 0.004(6)
C29 0.078(8) 0.036(6) 0.058(7) -0.011(5) 0.014(6) -0.007(6)
C30 0.069(8) 0.045(7) 0.069(8) 0.005(6) 0.024(6) 0.008(6)
C31 0.081(8) 0.037(6) 0.044(6) 0.000(5) 0.015(6) -0.002(6)
C32 0.066(7) 0.058(8) 0.037(6) -0.006(5) -0.003(5) -0.005(6)
C33 0.082(8) 0.037(6) 0.050(6) -0.004(5) 0.021(6) -0.004(6)
C34 0.093(11) 0.061(11) 0.087(10) -0.019(8) -0.013(8) -0.009(9)
C35 0.064(8) 0.114(15) 0.072(9) -0.003(10) 0.010(7) 0.000(9)
C36 0.20(3) 0.31(4) 0.17(2) 0.14(3) -0.069(19) -0.20(3)
C37 0.093(10) 0.063(9) 0.062(8) -0.012(7) 0.028(7) -0.001(8)
C38 0.107(11) 0.043(8) 0.080(9) -0.016(7) 0.036(8) 0.009(8)
C39 0.084(9) 0.090(12) 0.055(8) -0.022(8) 0.009(7) -0.015(9)
C40 0.088(9) 0.052(9) 0.075(9) -0.022(7) 0.019(7) 0.001(8)
C41 0.089(11) 0.071(11) 0.112(13) 0.032(10) 0.020(9) 0.019(9)
C42 0.067(8) 0.066(10) 0.078(9) 0.006(7) 0.018(7) -0.009(7)
Cl1 0.0499(13) 0.0403(14) 0.0439(13) -0.0093(10) 0.0101(10) -0.0010(11)
K1 0.110(2) 0.0365(13) 0.0453(13) 0.0064(11) 0.0149(13) 0.0181(15)
P1 0.113(3) 0.0338(15) 0.0411(15) -0.0043(12) 0.0119(16) -0.0050(18)
S1 0.0554(15) 0.0390(14) 0.0425(13) -0.0116(11) 0.0073(11) -0.0010(12)
S2 0.0726(18) 0.0337(14) 0.0471(15) -0.0043(11) 0.0131(13) -0.0064(13)
Th1 0.03822(16) 0.03419(17) 0.04341(18) -0.00521(17) 0.00973(11) -0.00287(18)
C43 0.110(17) 0.16(3) 0.20(3) 0.10(2) -0.001(18) -0.033(19)
C44 0.101(17) 0.16(3) 0.19(3) 0.10(2) 0.025(19) -0.015(18)
C45 0.113(19) 0.12(2) 0.17(3) 0.07(2) -0.006(17) -0.020(17)

loop_
_atom_type_symbol
_atom_type_description
_atom_type_scat_dispersion_real
_atom_type_scat_dispersion_imag
_atom_type_scat_source
C C 0.0181 0.0091 'International Tables Vol C Tables 4.2.6.8 and 6.1.1.4'
H H 0.0000 0.0000 'International Tables Vol C Tables 4.2.6.8 and 6.1.1.4'
Cl Cl 0.3639 0.7018 'International Tables Vol C Tables 4.2.6.8 and 6.1.1.4'
K K 0.3868 1.0657 'International Tables Vol C Tables 4.2.6.8 and 6.1.1.4'
P P 0.2955 0.4335 'International Tables Vol C Tables 4.2.6.8 and 6.1.1.4'
S S 0.3331 0.5567 'International Tables Vol C Tables 4.2.6.8 and 6.1.1.4'
Th Th -4.1491 12.3296 'International Tables Vol C Tables 4.2.6.8 and 6.1.1.4'

loop_
_geom_angle_atom_site_label_1
_geom_angle_atom_site_label_2
_geom_angle_atom_site_label_3
_geom_angle
_geom_angle_site_symmetry_1
_geom_angle_site_symmetry_3
C2 C1 C6 123.4(11) . .
C2 C1 Th1 75.7(6) . .
C5 C1 C2 105.1(11) . .
C5 C1 C6 130.1(12) . .
C5 C1 Th1 73.4(7) . .
C6 C1 Th1 126.1(8) . .
C1 C2 H2 124.4 . .
C1 C2 Th1 75.5(6) . .
C3 C2 C1 111.1(11) . .
C3 C2 H2 124.4 . .
C3 C2 Th1 75.1(6) . .
Th1 C2 H2 116.6 . .
C2 C3 C4 105.5(11) . .
C2 C3 C10 125.0(11) . .
C2 C3 Th1 76.2(6) . .
C4 C3 C10 127.4(12) . .
C4 C3 Th1 74.0(6) . .
C10 C3 Th1 127.7(9) . .
C3 C4 H4 126.1 . .
C3 C4 Th1 76.9(7) . .
C5 C4 C3 107.7(11) . .
C5 C4 H4 126.1 . .
C5 C4 Th1 74.9(7) . .
Th1 C4 H4 114.4 . .
C1 C5 C4 110.5(11) . .
C1 C5 H5 124.8 . .
C1 C5 Th1 78.2(7) . .
C4 C5 H5 124.8 . .
C4 C5 Th1 75.8(7) . .
Th1 C5 H5 113.2 . .
C1 C6 C8 105.2(12) . .
C7 C6 C1 109.2(12) . .
C7 C6 C8 104.0(13) . .
C9 C6 C1 114.2(11) . .
C9 C6 C7 114.4(14) . .
C9 C6 C8 108.9(13) . .
C6 C7 H7A 109.5 . .
C6 C7 H7B 109.5 . .
C6 C7 H7C 109.5 . .
H7A C7 H7B 109.5 . .
H7A C7 H7C 109.5 . .
H7B C7 H7C 109.5 . .
C6 C8 H8A 109.5 . .
C6 C8 H8B 109.5 . .
C6 C8 H8C 109.5 . .
H8A C8 H8B 109.5 . .
H8A C8 H8C 109.5 . .
H8B C8 H8C 109.5 . .
C6 C9 H9A 109.5 . .
C6 C9 H9B 109.5 . .
C6 C9 H9C 109.5 . .
H9A C9 H9B 109.5 . .
H9A C9 H9C 109.5 . .
H9B C9 H9C 109.5 . .
C3 C10 C13 106.2(12) . .
C11 C10 C3 112.3(12) . .
C11 C10 C12 107.5(16) . .
C11 C10 C13 108.8(12) . .
C12 C10 C3 113.2(12) . .
C12 C10 C13 108.7(12) . .
C10 C11 H11A 109.5 . .
C10 C11 H11B 109.5 . .
C10 C11 H11C 109.5 . .
H11A C11 H11B 109.5 . .
H11A C11 H11C 109.5 . .
H11B C11 H11C 109.5 . .
C10 C12 H12A 109.5 . .
C10 C12 H12B 109.5 . .
C10 C12 H12C 109.5 . .
H12A C12 H12B 109.5 . .
H12A C12 H12C 109.5 . .
H12B C12 H12C 109.5 . .
C10 C13 H13A 109.5 . .
C10 C13 H13B 109.5 . .
C10 C13 H13C 109.5 . .
H13A C13 H13B 109.5 . .
H13A C13 H13C 109.5 . .
H13B C13 H13C 109.5 . .
C15 C14 C18 106.2(11) . .
C15 C14 C19 126.8(12) . .
C15 C14 Th1 75.4(6) . .
C18 C14 C19 125.5(12) . .
C18 C14 Th1 73.2(7) . .
C19 C14 Th1 127.6(8) . .
C14 C15 H15 124.7 . .
C14 C15 Th1 75.9(6) . .
C16 C15 C14 110.6(11) . .
C16 C15 H15 124.7 . .
C16 C15 Th1 75.2(6) . .
Th1 C15 H15 116.0 . .
C15 C16 C17 108.2(10) . .
C15 C16 C23 125.5(10) . .
C15 C16 Th1 76.5(6) . .
C17 C16 C23 124.5(10) . .
C17 C16 Th1 73.6(6) . .
C23 C16 Th1 128.4(7) . .
C16 C17 H17 126.5 . .
C16 C17 C18 107.0(10) . .
C16 C17 Th1 77.5(6) . .
C18 C17 H17 126.5 . .
C18 C17 Th1 75.4(6) . .
Th1 C17 H17 113.2 . .
C14 C18 C17 108.1(11) . .
C14 C18 H18 125.9 . .
C14 C18 Th1 77.8(6) . .
C17 C18 H18 125.9 . .
C17 C18 Th1 74.4(7) . .
Th1 C18 H18 114.1 . .
C14 C19 C20 111.3(11) . .
C14 C19 C21 108.1(11) . .
C14 C19 C22 111.7(10) . .
C20 C19 C22 109.1(11) . .
C21 C19 C20 107.7(11) . .
C21 C19 C22 108.8(11) . .
C19 C20 H20A 109.5 . .
C19 C20 H20B 109.5 . .
C19 C20 H20C 109.5 . .
H20A C20 H20B 109.5 . .
H20A C20 H20C 109.5 . .
H20B C20 H20C 109.5 . .
C19 C21 H21A 109.5 . .
C19 C21 H21B 109.5 . .
C19 C21 H21C 109.5 . .
H21A C21 H21B 109.5 . .
H21A C21 H21C 109.5 . .
H21B C21 H21C 109.5 . .
C19 C22 H22A 109.5 . .
C19 C22 H22B 109.5 . .
C19 C22 H22C 109.5 . .
H22A C22 H22B 109.5 . .
H22A C22 H22C 109.5 . .
H22B C22 H22C 109.5 . .
C24 C23 C16 105.3(10) . .
C25 C23 C16 112.1(10) . .
C25 C23 C24 110.3(9) . .
C26 C23 C16 111.9(9) . .
C26 C23 C24 108.0(10) . .
C26 C23 C25 109.1(11) . .
C23 C24 H24A 109.5 . .
C23 C24 H24B 109.5 . .
C23 C24 H24C 109.5 . .
H24A C24 H24B 109.5 . .
H24A C24 H24C 109.5 . .
H24B C24 H24C 109.5 . .
C23 C25 H25A 109.5 . .
C23 C25 H25B 109.5 . .
C23 C25 H25C 109.5 . .
H25A C25 H25B 109.5 . .
H25A C25 H25C 109.5 . .
H25B C25 H25C 109.5 . .
C23 C26 H26A 109.5 . .
C23 C26 H26B 109.5 . .
C23 C26 H26C 109.5 . .
H26A C26 H26B 109.5 . .
H26A C26 H26C 109.5 . .
H26B C26 H26C 109.5 . .
P1 C27 S1 117.8(7) . .
P1 C27 S2 128.2(7) . .
S2 C27 S1 113.9(6) . .
C29 C28 K1 78.6(7) . 2_546
C29 C28 P1 121.6(9) . .
C33 C28 C29 118.3(11) . .
C33 C28 K1 74.2(7) . 2_546
C33 C28 P1 119.8(9) . .
P1 C28 K1 122.9(4) . 2_546
C28 C29 C34 122.8(12) . .
C28 C29 K1 76.6(7) . 2_546
C30 C29 C28 118.4(12) . .
C30 C29 C34 118.8(13) . .
C30 C29 K1 75.3(7) . 2_546
C34 C29 K1 119.3(9) . 2_546
C29 C30 H30 118.1 . .
C29 C30 K1 79.9(7) . 2_546
C31 C30 C29 123.7(12) . .
C31 C30 H30 118.1 . .
C31 C30 K1 75.9(7) . 2_546
K1 C30 H30 116.4 2_546 .
C30 C31 C32 117.2(11) . .
C30 C31 C37 124.9(12) . .
C30 C31 K1 79.7(7) . 2_546
C32 C31 C37 118.0(12) . .
C32 C31 K1 75.3(7) . 2_546
C37 C31 K1 115.0(8) . 2_546
C31 C32 H32 119.0 . .
C31 C32 C33 122.0(11) . .
C31 C32 K1 79.4(7) . 2_546
C33 C32 H32 119.0 . .
C33 C32 K1 79.3(7) . 2_546
K1 C32 H32 112.4 2_546 .
C28 C33 C40 121.8(11) . .
C28 C33 K1 80.8(7) . 2_546
C32 C33 C28 120.4(12) . .
C32 C33 C40 117.8(12) . .
C32 C33 K1 75.4(7) . 2_546
C40 C33 K1 114.6(8) . 2_546
C29 C34 H34 106.7 . .
C35 C34 C29 113.9(14) . .
C35 C34 H34 106.7 . .
C36 C34 C29 112.8(14) . .
C36 C34 H34 106.7 . .
C36 C34 C35 109.6(17) . .
C34 C35 H35A 109.5 . .
C34 C35 H35B 109.5 . .
C34 C35 H35C 109.5 . .
H35A C35 H35B 109.5 . .
H35A C35 H35C 109.5 . .
H35B C35 H35C 109.5 . .
C34 C36 H36A 109.5 . .
C34 C36 H36B 109.5 . .
C34 C36 H36C 109.5 . .
H36A C36 H36B 109.5 . .
H36A C36 H36C 109.5 . .
H36B C36 H36C 109.5 . .
C31 C37 H37 106.8 . .
C38 C37 C31 110.7(12) . .
C38 C37 H37 106.8 . .
C38 C37 C39 114.3(12) . .
C39 C37 C31 111.1(13) . .
C39 C37 H37 106.8 . .
C37 C38 H38A 109.5 . .
C37 C38 H38B 109.5 . .
C37 C38 H38C 109.5 . .
H38A C38 H38B 109.5 . .
H38A C38 H38C 109.5 . .
H38B C38 H38C 109.5 . .
C37 C39 H39A 109.5 . .
C37 C39 H39B 109.5 . .
C37 C39 H39C 109.5 . .
H39A C39 H39B 109.5 . .
H39A C39 H39C 109.5 . .
H39B C39 H39C 109.5 . .
C33 C40 H40 107.3 . .
C33 C40 C41 110.6(11) . .
C41 C40 H40 107.3 . .
C42 C40 C33 111.9(12) . .
C42 C40 H40 107.3 . .
C42 C40 C41 112.3(13) . .
C40 C41 H41A 109.5 . .
C40 C41 H41B 109.5 . .
C40 C41 H41C 109.5 . .
H41A C41 H41B 109.5 . .
H41A C41 H41C 109.5 . .
H41B C41 H41C 109.5 . .
C40 C42 H42A 109.5 . .
C40 C42 H42B 109.5 . .
C40 C42 H42C 109.5 . .
H42A C42 H42B 109.5 . .
H42A C42 H42C 109.5 . .
H42B C42 H42C 109.5 . .
Th1 Cl1 K1 108.68(9) . .
C28 K1 C29 24.8(3) 2_556 2_556
C30 K1 C28 43.5(3) 2_556 2_556
C30 K1 C29 24.7(3) 2_556 2_556
C31 K1 C28 51.9(3) 2_556 2_556
C31 K1 C29 44.1(3) 2_556 2_556
C31 K1 C30 24.4(3) 2_556 2_556
C31 K1 S1 143.1(2) 2_556 .
C32 K1 C28 44.3(3) 2_556 2_556
C32 K1 C29 50.9(3) 2_556 2_556
C32 K1 C30 43.0(3) 2_556 2_556
C32 K1 C31 25.2(3) 2_556 2_556
C32 K1 C33 25.3(3) 2_556 2_556
C32 K1 S1 133.8(3) 2_556 .
C33 K1 C28 25.0(3) 2_556 2_556
C33 K1 C29 43.6(3) 2_556 2_556
C33 K1 C30 50.4(3) 2_556 2_556
C33 K1 C31 44.6(3) 2_556 2_556
C33 K1 S1 137.0(3) 2_556 .
Cl1 K1 C28 118.5(2) . 2_556
Cl1 K1 C29 122.1(2) . 2_556
Cl1 K1 C30 101.2(3) . 2_556
Cl1 K1 C31 78.4(2) . 2_556
Cl1 K1 C32 75.0(2) . 2_556
Cl1 K1 C33 94.6(2) . 2_556
Cl1 K1 S1 64.78(8) . .
Cl1 K1 S2 149.68(14) . 2_556
S1 K1 C28 151.7(2) . 2_556
S1 K1 C29 172.6(2) . 2_556
S1 K1 C30 162.4(3) . 2_556
S2 K1 C28 61.9(2) 2_556 2_556
S2 K1 C29 72.2(2) 2_556 2_556
S2 K1 C30 96.8(3) 2_556 2_556
S2 K1 C31 113.2(2) 2_556 2_556
S2 K1 C32 103.3(3) 2_556 2_556
S2 K1 C33 78.3(2) 2_556 2_556
S2 K1 S1 100.45(10) 2_556 .
C27 P1 C28 104.2(5) . .
C27 S1 K1 152.0(4) . .
C27 S1 Th1 91.2(4) . .
Th1 S1 K1 100.56(9) . .
C27 S2 K1 120.5(4) . 2_546
C27 S2 Th1 91.0(4) . .
Th1 S2 K1 148.44(12) . 2_546
C1 Th1 C2 28.8(3) . .
C1 Th1 C15 128.0(3) . .
C2 Th1 C15 156.5(3) . .
C3 Th1 C1 48.4(3) . .
C3 Th1 C2 28.6(3) . .
C3 Th1 C15 148.5(4) . .
C3 Th1 C16 176.0(4) . .
C3 Th1 S2 84.3(2) . .
C4 Th1 C1 48.0(4) . .
C4 Th1 C2 46.9(3) . .
C4 Th1 C3 29.1(4) . .
C4 Th1 C15 120.6(4) . .
C4 Th1 C16 146.9(4) . .
C4 Th1 C18 106.5(4) . .
C4 Th1 S1 115.5(3) . .
C4 Th1 S2 75.2(3) . .
C5 Th1 C1 28.4(3) . .
C5 Th1 C2 46.5(3) . .
C5 Th1 C3 48.0(4) . .
C5 Th1 C4 29.3(4) . .
C5 Th1 C15 111.7(3) . .
C5 Th1 C16 128.3(4) . .
C5 Th1 C17 107.9(4) . .
C5 Th1 C18 81.0(4) . .
C5 Th1 S1 144.1(3) . .
C5 Th1 S2 98.6(3) . .
C16 Th1 C1 129.5(3) . .
C16 Th1 C2 151.5(3) . .
C16 Th1 C15 28.3(3) . .
C16 Th1 S2 95.3(2) . .
C17 Th1 C1 101.3(3) . .
C17 Th1 C2 123.1(3) . .
C17 Th1 C3 149.6(3) . .
C17 Th1 C4 135.8(4) . .
C17 Th1 C15 47.4(3) . .
C17 Th1 C16 29.0(3) . .
C17 Th1 C18 30.2(3) . .
C17 Th1 S1 108.0(2) . .
C17 Th1 S2 121.7(2) . .
C18 Th1 C1 84.1(3) . .
C18 Th1 C2 112.3(3) . .
C18 Th1 C3 128.4(4) . .
C18 Th1 C15 47.3(3) . .
C18 Th1 C16 48.2(3) . .
C18 Th1 S1 133.8(3) . .
C18 Th1 S2 114.4(3) . .
Cl1 Th1 C1 85.0(3) . .
Cl1 Th1 C2 74.4(2) . .
Cl1 Th1 C3 95.0(3) . .
Cl1 Th1 C4 121.0(3) . .
Cl1 Th1 C5 113.4(2) . .
Cl1 Th1 C15 116.4(3) . .
Cl1 Th1 C16 88.1(2) . .
Cl1 Th1 C17 77.3(2) . .
Cl1 Th1 C18 100.3(3) . .
Cl1 Th1 S1 74.20(8) . .
Cl1 Th1 S2 135.99(8) . .
S1 Th1 C1 138.8(2) . .
S1 Th1 C2 110.1(2) . .
S1 Th1 C3 97.7(3) . .
S1 Th1 C15 93.2(3) . .
S1 Th1 C16 85.6(2) . .
S1 Th1 S2 62.40(8) . .
S2 Th1 C1 123.2(3) . .
S2 Th1 C2 113.0(2) . .
S2 Th1 C15 74.8(3) . .
C44 C43 H43 120.1 . .
C45 C43 H43 120.1 3_666 .
C45 C43 C44 120(3) 3_666 .
C43 C44 H44 118.2 . .
C43 C44 C45 124(3) . .
C45 C44 H44 118.2 . .
C43 C45 C44 117(3) 3_666 .
C43 C45 H45 121.7 3_666 .
C44 C45 H45 121.7 . .

loop_
_geom_bond_atom_site_label_1
_geom_bond_atom_site_label_2
_geom_bond_distance
_geom_bond_site_symmetry_2
C1 C2 1.418(16) .
C1 C5 1.383(17) .
C1 C6 1.529(17) .
C1 Th1 2.845(11) .
C2 H2 0.9300 .
C2 C3 1.405(15) .
C2 Th1 2.847(9) .
C3 C4 1.417(18) .
C3 C10 1.520(18) .
C3 Th1 2.834(10) .
C4 H4 0.9300 .
C4 C5 1.412(19) .
C4 Th1 2.797(11) .
C5 H5 0.9300 .
C5 Th1 2.786(12) .
C6 C7 1.482(17) .
C6 C8 1.56(2) .
C6 C9 1.46(2) .
C7 H7A 0.9600 .
C7 H7B 0.9600 .
C7 H7C 0.9600 .
C8 H8A 0.9600 .
C8 H8B 0.9600 .
C8 H8C 0.9600 .
C9 H9A 0.9600 .
C9 H9B 0.9600 .
C9 H9C 0.9600 .
C10 C11 1.49(2) .
C10 C12 1.508(17) .
C10 C13 1.551(17) .
C11 H11A 0.9600 .
C11 H11B 0.9600 .
C11 H11C 0.9600 .
C12 H12A 0.9600 .
C12 H12B 0.9600 .
C12 H12C 0.9600 .
C13 H13A 0.9600 .
C13 H13B 0.9600 .
C13 H13C 0.9600 .
C14 C15 1.415(16) .
C14 C18 1.417(18) .
C14 C19 1.515(17) .
C14 Th1 2.856(11) .
C15 H15 0.9300 .
C15 C16 1.389(16) .
C15 Th1 2.851(10) .
C16 C17 1.406(16) .
C16 C23 1.561(15) .
C16 Th1 2.835(9) .
C17 H17 0.9300 .
C17 C18 1.455(17) .
C17 Th1 2.786(11) .
C18 H18 0.9300 .
C18 Th1 2.798(11) .
C19 C20 1.520(17) .
C19 C21 1.516(16) .
C19 C22 1.546(17) .
C20 H20A 0.9600 .
C20 H20B 0.9600 .
C20 H20C 0.9600 .
C21 H21A 0.9600 .
C21 H21B 0.9600 .
C21 H21C 0.9600 .
C22 H22A 0.9600 .
C22 H22B 0.9600 .
C22 H22C 0.9600 .
C23 C24 1.552(15) .
C23 C25 1.513(16) .
C23 C26 1.511(16) .
C24 H24A 0.9600 .
C24 H24B 0.9600 .
C24 H24C 0.9600 .
C25 H25A 0.9600 .
C25 H25B 0.9600 .
C25 H25C 0.9600 .
C26 H26A 0.9600 .
C26 H26B 0.9600 .
C26 H26C 0.9600 .
C27 P1 1.710(11) .
C27 S1 1.766(11) .
C27 S2 1.732(11) .
C28 C29 1.413(17) .
C28 C33 1.406(17) .
C28 K1 3.282(12) 2_546
C28 P1 1.850(12) .
C29 C30 1.406(17) .
C29 C34 1.521(18) .
C29 K1 3.306(13) 2_546
C30 H30 0.9300 .
C30 C31 1.365(18) .
C30 K1 3.248(12) 2_546
C31 C32 1.387(17) .
C31 C37 1.527(17) .
C31 K1 3.202(11) 2_546
C32 H32 0.9300 .
C32 C33 1.391(16) .
C32 K1 3.151(12) 2_546
C33 C40 1.523(18) .
C33 K1 3.198(13) 2_546
C34 H34 0.9800 .
C34 C35 1.48(2) .
C34 C36 1.47(2) .
C35 H35A 0.9600 .
C35 H35B 0.9600 .
C35 H35C 0.9600 .
C36 H36A 0.9600 .
C36 H36B 0.9600 .
C36 H36C 0.9600 .
C37 H37 0.9800 .
C37 C38 1.494(19) .
C37 C39 1.497(18) .
C38 H38A 0.9600 .
C38 H38B 0.9600 .
C38 H38C 0.9600 .
C39 H39A 0.9600 .
C39 H39B 0.9600 .
C39 H39C 0.9600 .
C40 H40 0.9800 .
C40 C41 1.537(19) .
C40 C42 1.512(18) .
C41 H41A 0.9600 .
C41 H41B 0.9600 .
C41 H41C 0.9600 .
C42 H42A 0.9600 .
C42 H42B 0.9600 .
C42 H42C 0.9600 .
Cl1 K1 3.004(4) .
Cl1 Th1 2.743(3) .
K1 C28 3.282(12) 2_556
K1 C29 3.306(13) 2_556
K1 C30 3.248(12) 2_556
K1 C31 3.202(11) 2_556
K1 C32 3.151(12) 2_556
K1 C33 3.198(13) 2_556
K1 S1 3.246(4) .
K1 S2 3.057(4) 2_556
S1 Th1 2.817(3) .
S2 K1 3.057(4) 2_546
S2 Th1 2.845(3) .
C43 H43 0.9300 .
C43 C44 1.39(4) .
C43 C45 1.35(3) 3_666
C44 H44 0.9300 .
C44 C45 1.42(4) .
C45 C43 1.35(3) 3_666
C45 H45 0.9300 .

loop_
_geom_torsion_atom_site_label_1
_geom_torsion_atom_site_label_2
_geom_torsion_atom_site_label_3
_geom_torsion_atom_site_label_4
_geom_torsion
_geom_torsion_site_symmetry_1
_geom_torsion_site_symmetry_4
C1 C2 C3 C4 1.1(13) . .
C1 C2 C3 C10 165.7(12) . .
C1 C2 C3 Th1 -67.6(8) . .
C2 C1 C5 C4 -0.2(13) . .
C2 C1 C5 Th1 69.6(8) . .
C2 C1 C6 C7 50.6(18) . .
C2 C1 C6 C8 161.7(12) . .
C2 C1 C6 C9 -78.9(17) . .
C2 C3 C4 C5 -1.1(13) . .
C2 C3 C4 Th1 -70.3(8) . .
C2 C3 C10 C11 48.6(17) . .
C2 C3 C10 C12 170.6(14) . .
C2 C3 C10 C13 -70.3(18) . .
C3 C4 C5 C1 0.8(14) . .
C3 C4 C5 Th1 -70.5(8) . .
C4 C3 C10 C11 -150.2(13) . .
C4 C3 C10 C12 -28(2) . .
C4 C3 C10 C13 91.0(14) . .
C5 C1 C2 C3 -0.6(13) . .
C5 C1 C2 Th1 -68.0(8) . .
C5 C1 C6 C7 -114.0(15) . .
C5 C1 C6 C8 -2.9(18) . .
C5 C1 C6 C9 116.4(17) . .
C6 C1 C2 C3 -168.5(11) . .
C6 C1 C2 Th1 124.1(12) . .
C6 C1 C5 C4 166.6(12) . .
C6 C1 C5 Th1 -123.6(13) . .
C10 C3 C4 C5 -165.2(12) . .
C10 C3 C4 Th1 125.6(12) . .
C14 C15 C16 C17 -1.0(13) . .
C14 C15 C16 C23 163.9(10) . .
C14 C15 C16 Th1 -68.4(8) . .
C15 C14 C18 C17 -0.1(12) . .
C15 C14 C18 Th1 68.8(7) . .
C15 C14 C19 C20 166.9(11) . .
C15 C14 C19 C21 48.8(17) . .
C15 C14 C19 C22 -70.9(15) . .
C15 C16 C17 C18 0.9(12) . .
C15 C16 C17 Th1 -69.3(7) . .
C15 C16 C23 C24 -97.6(13) . .
C15 C16 C23 C25 22.4(16) . .
C15 C16 C23 C26 145.3(11) . .
C16 C17 C18 C14 -0.5(13) . .
C16 C17 C18 Th1 -71.7(8) . .
C17 C16 C23 C24 64.9(14) . .
C17 C16 C23 C25 -175.1(10) . .
C17 C16 C23 C26 -52.2(14) . .
C18 C14 C15 C16 0.7(12) . .
C18 C14 C15 Th1 -67.3(7) . .
C18 C14 C19 C20 3.1(16) . .
C18 C14 C19 C21 -115.1(13) . .
C18 C14 C19 C22 125.3(12) . .
C19 C14 C15 C16 -165.7(11) . .
C19 C14 C15 Th1 126.4(12) . .
C19 C14 C18 C17 166.5(10) . .
C19 C14 C18 Th1 -124.6(11) . .
C23 C16 C17 C18 -164.1(10) . .
C23 C16 C17 Th1 125.6(10) . .
C28 C29 C30 C31 -0.2(19) . .
C28 C29 C30 K1 -65.6(10) . 2_546
C28 C29 C34 C35 120.8(15) . .
C28 C29 C34 C36 -113(2) . .
C28 C33 C40 C41 118.2(14) . .
C28 C33 C40 C42 -115.8(13) . .
C29 C28 C33 C32 0.3(17) . .
C29 C28 C33 C40 -179.4(12) . .
C29 C28 C33 K1 67.3(10) . 2_546
C29 C28 P1 C27 -89.3(10) . .
C29 C30 C31 C32 0.2(19) . .
C29 C30 C31 C37 179.2(12) . .
C29 C30 C31 K1 -67.4(12) . 2_546
C30 C29 C34 C35 -60.6(19) . .
C30 C29 C34 C36 65(2) . .
C30 C31 C32 C33 0.1(19) . .
C30 C31 C32 K1 -70.0(10) . 2_546
C30 C31 C37 C38 38.1(18) . .
C30 C31 C37 C39 -90.0(16) . .
C31 C32 C33 C28 -0.3(19) . .
C31 C32 C33 C40 179.4(12) . .
C31 C32 C33 K1 -70.2(11) . 2_546
C32 C31 C37 C38 -142.9(12) . .
C32 C31 C37 C39 89.0(15) . .
C32 C33 C40 C41 -61.5(17) . .
C32 C33 C40 C42 64.5(16) . .
C33 C28 C29 C30 0.0(17) . .
C33 C28 C29 C34 178.6(12) . .
C33 C28 C29 K1 -64.9(10) . 2_546
C33 C28 P1 C27 97.5(10) . .
C34 C29 C30 C31 -178.9(13) . .
C34 C29 C30 K1 115.7(12) . 2_546
C37 C31 C32 C33 -179.0(12) . .
C37 C31 C32 K1 110.9(10) . 2_546
K1 C28 C29 C30 64.9(11) 2_546 .
K1 C28 C29 C34 -116.5(13) 2_546 .
K1 C28 C33 C32 -67.0(11) 2_546 .
K1 C28 C33 C40 113.3(12) 2_546 .
K1 C28 P1 C27 7.7(8) 2_546 .
K1 C29 C30 C31 65.4(12) 2_546 .
K1 C29 C34 C35 28.1(17) 2_546 .
K1 C29 C34 C36 153.9(18) 2_546 .
K1 C30 C31 C32 67.5(10) 2_546 .
K1 C30 C31 C37 -113.4(12) 2_546 .
K1 C31 C32 C33 70.1(11) 2_546 .
K1 C31 C37 C38 -56.8(14) 2_546 .
K1 C31 C37 C39 175.1(9) 2_546 .
K1 C32 C33 C28 69.9(11) 2_546 .
K1 C32 C33 C40 -110.4(11) 2_546 .
K1 C33 C40 C41 -147.4(10) 2_546 .
K1 C33 C40 C42 -21.4(13) 2_546 .
P1 C27 S1 K1 78.4(10) . .
P1 C27 S1 Th1 -166.2(6) . .
P1 C27 S2 K1 -16.3(10) . 2_546
P1 C27 S2 Th1 166.0(8) . .
P1 C28 C29 C30 -173.4(9) . .
P1 C28 C29 C34 5.3(17) . .
P1 C28 C29 K1 121.8(7) . 2_546
P1 C28 C33 C32 173.8(9) . .
P1 C28 C33 C40 -5.9(16) . .
P1 C28 C33 K1 -119.2(7) . 2_546
S1 C27 P1 C28 -177.6(6) . .
S1 C27 S2 K1 166.3(4) . 2_546
S1 C27 S2 Th1 -11.4(6) . .
S2 C27 P1 C28 5.1(10) . .
S2 C27 S1 K1 -103.9(9) . .
S2 C27 S1 Th1 11.5(6) . .
Th1 C1 C2 C3 67.4(8) . .
Th1 C1 C5 C4 -69.8(8) . .
Th1 C1 C6 C7 147.2(10) . .
Th1 C1 C6 C8 -101.7(12) . .
Th1 C1 C6 C9 17.7(18) . .
Th1 C2 C3 C4 68.7(8) . .
Th1 C2 C3 C10 -126.7(13) . .
Th1 C3 C4 C5 69.2(8) . .
Th1 C3 C10 C11 -51.5(14) . .
Th1 C3 C10 C12 70.5(18) . .
Th1 C3 C10 C13 -170.3(9) . .
Th1 C4 C5 C1 71.3(9) . .
Th1 C14 C15 C16 68.0(8) . .
Th1 C14 C18 C17 -68.9(8) . .
Th1 C14 C19 C20 -92.7(13) . .
Th1 C14 C19 C21 149.1(9) . .
Th1 C14 C19 C22 29.5(15) . .
Th1 C15 C16 C17 67.4(7) . .
Th1 C15 C16 C23 -127.8(10) . .
Th1 C16 C17 C18 70.2(8) . .
Th1 C16 C23 C24 161.0(8) . .
Th1 C16 C23 C25 -79.0(12) . .
Th1 C16 C23 C26 43.9(14) . .
Th1 C17 C18 C14 71.2(8) . .
C43 C44 C45 C43 0(4) . 3_666
C45 C43 C44 C45 0(4) 3_666 .
